data_1000188
loop_
_publ_author_name
'Leblanc, M'
'Ferey, G'
'Calage, Y'
'de Pape, R'

_publ_section_title
;
Crystal Structure and Magnetic Properties of a New Form of NH~4~MnFeF~6~
;
_journal_coden_ASTM JSSCBI
_journal_name_full 'Journal of Solid State Chemistry'
_journal_page_first 24
_journal_page_last 29
_journal_paper_doi 10.1016/0022-4596(83)90036-1
_journal_volume 47
_journal_year 1983
_chemical_formula_structural '(N H4) Mn Fe F6'
_chemical_formula_sum 'F6 Fe H4 Mn N'
_chemical_name_systematic 'Ammonium manganese iron(III) fluoride'
_space_group_IT_number 30
_symmetry_cell_setting orthorhombic
_symmetry_Int_Tables_number 30
_symmetry_space_group_name_Hall 'P -2ab -2ab'
_symmetry_space_group_name_H-M 'P b 2 n'
_cell_angle_alpha 90
_cell_angle_beta 90
_cell_angle_gamma 90
_cell_formula_units_Z 8
_cell_length_a 7.844(4)
_cell_length_b 12.819(8)
_cell_length_c 10.582(6)
_cell_volume 1064.0
_refine_ls_R_factor_all 0.029
_cod_original_formula_sum 'H4 F6 Fe Mn N'
_cod_database_code 1000188

loop_
_symmetry_equiv_pos_as_xyz
x,y,z
-x,y,-z
1/2+x,1/2+y,-z
1/2-x,1/2+y,z

loop_
_atom_site_label
_atom_site_type_symbol
_atom_site_symmetry_multiplicity
_atom_site_Wyckoff_symbol
_atom_site_fract_x
_atom_site_fract_y
_atom_site_fract_z
_atom_site_occupancy
_atom_site_attached_hydrogens
_atom_site_calc_flag
Fe1 Fe3+ 4 c 0.2489(1) 0.1 0.0737(1) 1. 0 d
Fe2 Fe3+ 4 c 0.2502(1) 0.3775(1) 0.5745(1) 1. 0 d
Mn1 Mn2+ 4 c 0.7509(1) 0.0956(2) 0.0719(1) 1. 0 d
Mn2 Mn2+ 4 c 0.7504(1) 0.3817(2) 0.5718(1) 1. 0 d
F1 F1- 4 c 0.2069(4) 0.1492(4) 0.2439(4) 1. 0 d
F2 F1- 4 c 0.2781(3) 0.4533(2) 0.1131(2) 1. 0 d
F3 F1- 4 c 0.2219(4) 0.5247(4) 0.6162(4) 1. 0 d
F4 F1- 4 c 0.2894(5) 0.2397(3) 0.5188(3) 1. 0 d
F5 F1- 4 c 0.0121(5) 0.1156(4) 0.0360(5) 1. 0 d
F6 F1- 4 c 0.0103(4) 0.3634(4) 0.5397(4) 1. 0 d
F7 F1- 4 c 0.2223(4) 0.3249(3) 0.7432(4) 1. 0 d
F8 F1- 4 c 0.7178(4) 0.4317(3) 0.0982(4) 1. 0 d
F9 F1- 4 c 0.7739(4) 0.5478(3) 0.6000(4) 1. 0 d
F10 F1- 4 c 0.7063(4) 0.2393(2) 0.4897(2) 1. 0 d
F11 F1- 4 c 0.4900(4) 0.0837(3) 0.1049(5) 1. 0 d
F12 F1- 4 c 0.4877(4) 0.3887(3) 0.6091(4) 1. 0 d
N1 N3- 2 a 0. 0.3423(5) 0.25 1. 3 d
N2 N3- 2 a 0. -0.1838(5) 0.25 1. 3 d
N3 N3- 2 b 0. 0.1201(6) 0.75 1. 3 d
N4 N3- 2 b 0. -0.3288(6) 0.75 1. 3 d

loop_
_atom_type_symbol
_atom_type_oxidation_number
Fe3+ 3.000
Mn2+ 2.000
F1- -1.000
N3- -3.000

loop_
_cod_changelog_entry_id
_cod_changelog_entry_author
_cod_changelog_entry_date
_cod_changelog_entry_text
1 'Vaitkus, Antanas' 2022-11-09T16:40:00+02:00
;
 Removed the 'H1' dummy atom site since the hydrogen atoms which it represents
 are already marked using the '_atom_site_attached_hydrogens' data item.
;
